data_4512587
loop_
_publ_author_name
'Bertini, Federica'
'Mellone, Irene'
'Ienco, Andrea'
'Peruzzini, Maurizio'
'Gonsalvi, Luca'

_publ_section_title
;
 Iron(II) Complexes of the Linearrac-Tetraphos-1 Ligand as Efficient
 Homogeneous Catalysts for Sodium Bicarbonate Hydrogenation and Formic
 Acid Dehydrogenation
;
_journal_issue 2
_journal_name_full 'ACS Catalysis'
_journal_page_first 1254
_journal_paper_doi 10.1021/cs501998t
_journal_volume 5
_journal_year 2015
_chemical_compound_source 'synthesis as described'
_chemical_formula_moiety 'C42 H44 Fe1 P4'
_chemical_formula_sum 'C42 H44 Fe P4'
_chemical_formula_weight 728.5
_space_group_crystal_system triclinic
_space_group_IT_number 2
_space_group_name_Hall '-P 1'
_space_group_name_H-M_alt 'P -1'
_symmetry_cell_setting triclinic
_symmetry_Int_Tables_number 2
_symmetry_space_group_name_Hall '-P 1'
_symmetry_space_group_name_H-M 'P -1'
_atom_sites_solution_hydrogens mixed
_audit_conform_dict_location ftp://ftp.iucr.org/pub/cif_core.dic
_audit_conform_dict_name cif_core.dic
_audit_conform_dict_version 2.4
_audit_creation_date 2014-02-04
_audit_creation_method 'WinGX routine CIF_UPDATE'
_cell_angle_alpha 88.014(2)
_cell_angle_beta 81.462(2)
_cell_angle_gamma 63.904(3)
_cell_formula_units_Z 2
_cell_length_a 11.3961(4)
_cell_length_b 11.8042(4)
_cell_length_c 14.9611(4)
_cell_measurement_reflns_used 12157
_cell_measurement_temperature 100(2)
_cell_measurement_theta_max 72.1076
_cell_measurement_theta_min 4.1694
_cell_measurement_wavelength 0.71073
_cell_volume 1786.33(11)
_computing_cell_refinement
;
        CrysAlisPro, Oxford Diffraction Ltd.,
        Version 1.171.34.44 (release 25-10-2010 CrysAlis171 .NET)
        (compiled Oct 25 2010,18:11:34)
;
_computing_data_collection
;
        CrysAlisPro, Oxford Diffraction Ltd.,
        Version 1.171.34.44 (release 25-10-2010 CrysAlis171 .NET)
        (compiled Oct 25 2010,18:11:34)
;
_computing_data_reduction
;
        CrysAlisPro, Oxford Diffraction Ltd.,
        Version 1.171.34.44 (release 25-10-2010 CrysAlis171 .NET)
        (compiled Oct 25 2010,18:11:34)
;
_computing_molecular_graphics 'Ortep-3 for Windows (Farrugia, 1997)'
_computing_publication_material 'WinGX publication routines (Farrugia, 1999)'
_computing_structure_refinement 'SHELXL-2013 (Sheldrick, 2013)'
_computing_structure_solution 'SIR97 (Giacovazzo et al, 1997)'
_diffrn_ambient_temperature 100(2)
_diffrn_detector_area_resol_mean 8.1241
_diffrn_measured_fraction_theta_full 0.998
_diffrn_measured_fraction_theta_max 0.966
_diffrn_measurement_device_type 'Xcalibur, Onyx'
_diffrn_measurement_method '\w scans'
_diffrn_orient_matrix_UB_11 0.1233896
_diffrn_orient_matrix_UB_12 -0.1280327
_diffrn_orient_matrix_UB_13 -0.0052616
_diffrn_orient_matrix_UB_21 0.0729805
_diffrn_orient_matrix_UB_22 0.0621423
_diffrn_orient_matrix_UB_23 0.0430576
_diffrn_orient_matrix_UB_31 -0.05117
_diffrn_orient_matrix_UB_32 -0.0298372
_diffrn_orient_matrix_UB_33 0.0947279
_diffrn_radiation_monochromator graphite
_diffrn_radiation_probe x-ray
_diffrn_radiation_type CuK\a
_diffrn_radiation_wavelength 1.54184
_diffrn_reflns_av_R_equivalents 0.0432
_diffrn_reflns_av_unetI/netI 0.0837
_diffrn_reflns_Laue_measured_fraction_full 0.998
_diffrn_reflns_Laue_measured_fraction_max 0.966
_diffrn_reflns_limit_h_max 14
_diffrn_reflns_limit_h_min -14
_diffrn_reflns_limit_k_max 14
_diffrn_reflns_limit_k_min -14
_diffrn_reflns_limit_l_max 18
_diffrn_reflns_limit_l_min -17
_diffrn_reflns_number 19769
_diffrn_reflns_point_group_measured_fraction_full 0.998
_diffrn_reflns_point_group_measured_fraction_max 0.966
_diffrn_reflns_theta_full 67.684
_diffrn_reflns_theta_max 72.255
_diffrn_reflns_theta_min 4.173
_exptl_absorpt_coefficient_mu 5.299
_exptl_absorpt_correction_T_max 1
_exptl_absorpt_correction_T_min 0.15503
_exptl_absorpt_correction_type multi-scan
_exptl_absorpt_process_details
;
        CrysAlisPro, Oxford Diffraction Ltd.,
        Version 1.171.34.44 (release 25-10-2010 CrysAlis171 .NET)
        (compiled Oct 25 2010,18:11:34)
        Empirical absorption correction using spherical harmonics,
 implemented in SCALE3 ABSPACK scaling algorithm.
;
_exptl_crystal_colour yellow
_exptl_crystal_density_diffrn 1.354
_exptl_crystal_density_method 'not measured'
_exptl_crystal_description cubic
_exptl_crystal_F_000 764
_exptl_crystal_size_max 0.3
_exptl_crystal_size_mid 0.2
_exptl_crystal_size_min 0.18
_refine_diff_density_max 0.371
_refine_diff_density_min -0.59
_refine_diff_density_rms 0.079
_refine_ls_extinction_method none
_refine_ls_goodness_of_fit_ref 0.976
_refine_ls_hydrogen_treatment mixed
_refine_ls_matrix_type full
_refine_ls_number_parameters 430
_refine_ls_number_reflns 6816
_refine_ls_number_restraints 0
_refine_ls_restrained_S_all 0.976
_refine_ls_R_factor_all 0.0467
_refine_ls_R_factor_gt 0.0362
_refine_ls_shift/su_max 0.02
_refine_ls_shift/su_mean 0.003
_refine_ls_structure_factor_coef Fsqd
_refine_ls_weighting_details 'w=1/[\s^2^(Fo^2^)+(0.0503P)^2^+1.7670P] where P=(Fo^2^+2Fc^2^)/3'
_refine_ls_weighting_scheme calc
_refine_ls_wR_factor_gt 0.0882
_refine_ls_wR_factor_ref 0.0985
_reflns_number_gt 5982
_reflns_number_total 6816
_reflns_threshold_expression 'I > 2\s(I)'
_cod_data_source_file cs501998t_si_004.cif
_cod_data_source_block strutt4
_cod_depositor_comments 'Adding full bibliography for 4512586--4512590.cif.'
_cod_database_code 4512587
_shelxl_version_number 2013-4

loop_
_space_group_symop_operation_xyz
'x, y, z'
'-x, -y, -z'

loop_
_atom_site_label
_atom_site_type_symbol
_atom_site_fract_x
_atom_site_fract_y
_atom_site_fract_z
_atom_site_U_iso_or_equiv
_atom_site_adp_type
_atom_site_occupancy
_atom_site_calc_flag
Fe1 Fe 0.66268(3) 0.16999(3) 0.26050(2) 0.00883(10) Uani 1 d
H1h H 0.663(2) 0.061(2) 0.3215(17) 0.011 Uiso 1 d
H1j H 0.732(2) 0.075(2) 0.1771(17) 0.011 Uiso 1 d
P1 P 0.86044(6) 0.10662(5) 0.28497(4) 0.01032(13) Uani 1 d
P2 P 0.59761(6) 0.29933(5) 0.37507(4) 0.01028(13) Uani 1 d
P3 P 0.62067(6) 0.33425(5) 0.17845(4) 0.01031(13) Uani 1 d
P4 P 0.49020(6) 0.16351(5) 0.22742(4) 0.00975(13) Uani 1 d
C1 C 0.8643(2) 0.1700(2) 0.39585(16) 0.0133(5) Uani 1 d
H1A H 0.8626 0.1105 0.4438 0.016 Uiso 1 calc
H1B H 0.9468 0.1794 0.3938 0.016 Uiso 1 calc
C2 C 0.7449(2) 0.2981(2) 0.41755(16) 0.0141(5) Uani 1 d
H2A H 0.7653 0.3654 0.3888 0.017 Uiso 1 calc
H2B H 0.7249 0.3152 0.4838 0.017 Uiso 1 calc
C3 C 0.5131(2) 0.4650(2) 0.34125(16) 0.0141(5) Uani 1 d
H3A H 0.4194 0.488 0.3375 0.017 Uiso 1 calc
H3B H 0.5164 0.5227 0.3862 0.017 Uiso 1 calc
C4 C 0.5852(2) 0.4756(2) 0.24848(16) 0.0144(5) Uani 1 d
H4A H 0.6685 0.4793 0.2554 0.017 Uiso 1 calc
H4B H 0.5291 0.5533 0.2193 0.017 Uiso 1 calc
C5 C 0.4586(2) 0.3814(2) 0.13737(17) 0.0143(5) Uani 1 d
H5A H 0.3865 0.445 0.18 0.017 Uiso 1 calc
H5B H 0.4599 0.4195 0.0774 0.017 Uiso 1 calc
C6 C 0.4340(2) 0.2647(2) 0.13026(16) 0.0131(5) Uani 1 d
H6A H 0.4829 0.2169 0.0729 0.016 Uiso 1 calc
H6B H 0.3386 0.2909 0.1304 0.016 Uiso 1 calc
C10 C 0.9695(2) -0.0610(2) 0.29820(15) 0.0120(5) Uani 1 d
C11 C 0.9215(2) -0.1511(2) 0.30051(16) 0.0159(5) Uani 1 d
H11 H 0.8332 -0.127 0.2909 0.019 Uiso 1 calc
C12 C 1.0023(2) -0.2765(2) 0.31690(16) 0.0166(5) Uani 1 d
H12 H 0.9684 -0.3372 0.319 0.02 Uiso 1 calc
C13 C 1.1318(2) -0.3132(2) 0.33013(17) 0.0179(5) Uani 1 d
H13 H 1.1863 -0.3989 0.3412 0.022 Uiso 1 calc
C14 C 1.1820(3) -0.2249(2) 0.32722(17) 0.0185(5) Uani 1 d
H14 H 1.2708 -0.2499 0.3361 0.022 Uiso 1 calc
C15 C 1.1014(2) -0.0996(2) 0.31132(16) 0.0161(5) Uani 1 d
H15 H 1.1358 -0.0392 0.3093 0.019 Uiso 1 calc
C20 C 0.9696(2) 0.1490(2) 0.20322(16) 0.0132(5) Uani 1 d
C21 C 1.0194(2) 0.0828(2) 0.11977(17) 0.0180(5) Uani 1 d
H21 H 1.0039 0.0118 0.1096 0.022 Uiso 1 calc
C22 C 1.0912(3) 0.1195(3) 0.05145(17) 0.0207(6) Uani 1 d
H22 H 1.1257 0.073 -0.0046 0.025 Uiso 1 calc
C23 C 1.1124(3) 0.2242(3) 0.06546(19) 0.0231(6) Uani 1 d
H23 H 1.1613 0.2496 0.019 0.028 Uiso 1 calc
C24 C 1.0624(3) 0.2913(2) 0.14706(18) 0.0208(6) Uani 1 d
H24 H 1.0758 0.3638 0.1562 0.025 Uiso 1 calc
C25 C 0.9924(2) 0.2535(2) 0.21591(17) 0.0161(5) Uani 1 d
H25 H 0.9599 0.2995 0.2722 0.019 Uiso 1 calc
C30 C 0.4930(2) 0.2993(2) 0.48098(15) 0.0119(5) Uani 1 d
C31 C 0.5483(2) 0.2108(2) 0.54601(16) 0.0156(5) Uani 1 d
H31 H 0.6385 0.151 0.5338 0.019 Uiso 1 calc
C32 C 0.4740(3) 0.2088(2) 0.62767(17) 0.0187(5) Uani 1 d
H32 H 0.5138 0.1498 0.6716 0.022 Uiso 1 calc
C33 C 0.3402(3) 0.2939(2) 0.64528(17) 0.0173(5) Uani 1 d
H33 H 0.2883 0.2925 0.7008 0.021 Uiso 1 calc
C34 C 0.2844(3) 0.3801(2) 0.58108(16) 0.0162(5) Uani 1 d
H34 H 0.1933 0.4377 0.5924 0.019 Uiso 1 calc
C35 C 0.3602(2) 0.3834(2) 0.50001(16) 0.0144(5) Uani 1 d
H35 H 0.3205 0.4442 0.457 0.017 Uiso 1 calc
C40 C 0.7201(2) 0.3529(2) 0.07582(16) 0.0125(5) Uani 1 d
C41 C 0.7615(2) 0.4484(2) 0.06692(16) 0.0156(5) Uani 1 d
H41 H 0.7406 0.5055 0.1165 0.019 Uiso 1 calc
C42 C 0.8331(3) 0.4614(2) -0.01345(17) 0.0180(5) Uani 1 d
H42 H 0.8615 0.5263 -0.0179 0.022 Uiso 1 calc
C43 C 0.8630(3) 0.3801(2) -0.08674(17) 0.0190(5) Uani 1 d
H43 H 0.9114 0.3891 -0.1417 0.023 Uiso 1 calc
C44 C 0.8216(3) 0.2853(2) -0.07944(17) 0.0202(6) Uani 1 d
H44 H 0.8406 0.2302 -0.1299 0.024 Uiso 1 calc
C45 C 0.7528(3) 0.2705(2) 0.00109(17) 0.0174(5) Uani 1 d
H45 H 0.7274 0.2036 0.0057 0.021 Uiso 1 calc
C50 C 0.3420(2) 0.2162(2) 0.31326(16) 0.0120(5) Uani 1 d
C51 C 0.3423(3) 0.1397(2) 0.38712(17) 0.0169(5) Uani 1 d
H51 H 0.4188 0.0632 0.3919 0.02 Uiso 1 calc
C52 C 0.2327(3) 0.1742(3) 0.45323(18) 0.0224(6) Uani 1 d
H52 H 0.2337 0.1204 0.5022 0.027 Uiso 1 calc
C53 C 0.1208(3) 0.2876(3) 0.44811(18) 0.0226(6) Uani 1 d
H53 H 0.0451 0.3107 0.4929 0.027 Uiso 1 calc
C54 C 0.1207(2) 0.3663(3) 0.37779(18) 0.0209(6) Uani 1 d
H54 H 0.0458 0.445 0.3753 0.025 Uiso 1 calc
C55 C 0.2303(2) 0.3307(2) 0.31023(17) 0.0157(5) Uani 1 d
H55 H 0.2289 0.385 0.2616 0.019 Uiso 1 calc
C60 C 0.4947(2) 0.0157(2) 0.18660(15) 0.0129(5) Uani 1 d
C61 C 0.6144(2) -0.0886(2) 0.16015(16) 0.0144(5) Uani 1 d
H61 H 0.6949 -0.0849 0.1649 0.017 Uiso 1 calc
C62 C 0.6174(3) -0.1990(2) 0.12659(16) 0.0173(5) Uani 1 d
H62 H 0.6998 -0.2699 0.1089 0.021 Uiso 1 calc
C63 C 0.5011(3) -0.2055(2) 0.11899(16) 0.0167(5) Uani 1 d
H63 H 0.5035 -0.2807 0.0961 0.02 Uiso 1 calc
C64 C 0.3809(3) -0.1019(2) 0.14492(17) 0.0174(5) Uani 1 d
H64 H 0.3008 -0.1062 0.1398 0.021 Uiso 1 calc
C65 C 0.3773(2) 0.0081(2) 0.17838(16) 0.0147(5) Uani 1 d
H65 H 0.2946 0.0787 0.1959 0.018 Uiso 1 calc

loop_
_atom_site_aniso_label
_atom_site_aniso_U_11
_atom_site_aniso_U_22
_atom_site_aniso_U_33
_atom_site_aniso_U_23
_atom_site_aniso_U_13
_atom_site_aniso_U_12
Fe1 0.01000(19) 0.00639(18) 0.01031(18) 0.00011(13) -0.00277(14) -0.00341(15)
P1 0.0107(3) 0.0085(3) 0.0124(3) 0.0003(2) -0.0029(2) -0.0044(2)
P2 0.0123(3) 0.0072(3) 0.0110(3) -0.0002(2) -0.0025(2) -0.0037(2)
P3 0.0128(3) 0.0076(3) 0.0112(3) 0.0006(2) -0.0026(2) -0.0048(2)
P4 0.0106(3) 0.0072(3) 0.0114(3) 0.0005(2) -0.0036(2) -0.0033(2)
C1 0.0133(12) 0.0142(12) 0.0133(11) -0.0003(9) -0.0027(9) -0.0067(10)
C2 0.0176(12) 0.0134(12) 0.0146(11) 0.0008(9) -0.0053(10) -0.0088(10)
C3 0.0176(13) 0.0105(11) 0.0127(11) -0.0001(9) -0.0013(10) -0.0050(10)
C4 0.0183(13) 0.0094(11) 0.0144(12) 0.0002(9) -0.0015(10) -0.0055(10)
C5 0.0133(12) 0.0117(12) 0.0182(12) 0.0025(9) -0.0037(10) -0.0053(10)
C6 0.0135(12) 0.0130(12) 0.0136(11) 0.0026(9) -0.0048(9) -0.0059(10)
C10 0.0144(12) 0.0112(11) 0.0089(11) 0.0005(9) -0.0027(9) -0.0040(10)
C11 0.0158(12) 0.0148(12) 0.0150(12) 0.0005(9) -0.0023(10) -0.0049(10)
C12 0.0191(13) 0.0118(12) 0.0181(12) 0.0008(9) -0.0010(10) -0.0066(11)
C13 0.0170(13) 0.0116(12) 0.0181(12) 0.0026(9) -0.0046(10) 0.0007(10)
C14 0.0138(12) 0.0181(13) 0.0207(13) 0.0021(10) -0.0057(10) -0.0036(11)
C15 0.0152(12) 0.0158(12) 0.0178(12) -0.0001(10) -0.0036(10) -0.0068(10)
C20 0.0104(11) 0.0143(12) 0.0139(11) 0.0040(9) -0.0054(9) -0.0037(10)
C21 0.0197(13) 0.0162(13) 0.0195(13) 0.0018(10) -0.0056(10) -0.0084(11)
C22 0.0176(13) 0.0277(15) 0.0157(12) 0.0028(11) -0.0010(10) -0.0096(12)
C23 0.0166(13) 0.0296(15) 0.0239(14) 0.0107(11) -0.0048(11) -0.0109(12)
C24 0.0190(13) 0.0194(13) 0.0286(14) 0.0078(11) -0.0063(11) -0.0122(11)
C25 0.0150(12) 0.0161(12) 0.0187(12) 0.0034(10) -0.0041(10) -0.0078(10)
C30 0.0158(12) 0.0091(11) 0.0127(11) -0.0020(9) -0.0025(9) -0.0068(10)
C31 0.0161(12) 0.0104(12) 0.0171(12) 0.0017(9) -0.0022(10) -0.0030(10)
C32 0.0232(14) 0.0144(12) 0.0188(13) 0.0026(10) -0.0039(11) -0.0083(11)
C33 0.0224(13) 0.0188(13) 0.0141(12) -0.0006(10) 0.0011(10) -0.0131(11)
C34 0.0162(13) 0.0164(12) 0.0176(12) -0.0023(10) -0.0007(10) -0.0090(11)
C35 0.0179(13) 0.0106(12) 0.0146(12) 0.0006(9) -0.0056(10) -0.0052(10)
C40 0.0105(11) 0.0110(11) 0.0152(12) 0.0015(9) -0.0052(9) -0.0031(10)
C41 0.0202(13) 0.0118(12) 0.0157(12) -0.0003(9) -0.0026(10) -0.0079(10)
C42 0.0218(13) 0.0161(13) 0.0192(13) 0.0049(10) -0.0024(10) -0.0117(11)
C43 0.0200(13) 0.0205(13) 0.0152(12) 0.0026(10) -0.0008(10) -0.0085(11)
C44 0.0235(14) 0.0187(13) 0.0147(12) -0.0028(10) -0.0027(10) -0.0059(11)
C45 0.0241(14) 0.0138(12) 0.0168(12) -0.0009(10) -0.0026(10) -0.0108(11)
C50 0.0116(11) 0.0105(11) 0.0166(12) -0.0021(9) -0.0032(9) -0.0067(10)
C51 0.0203(13) 0.0131(12) 0.0175(12) -0.0021(10) -0.0013(10) -0.0079(11)
C52 0.0322(16) 0.0254(14) 0.0171(13) -0.0029(11) 0.0014(11) -0.0209(13)
C53 0.0190(14) 0.0289(15) 0.0211(13) -0.0101(11) 0.0036(11) -0.0129(12)
C54 0.0120(12) 0.0207(14) 0.0257(14) -0.0079(11) -0.0013(10) -0.0033(11)
C55 0.0151(12) 0.0141(12) 0.0183(12) -0.0019(10) -0.0037(10) -0.0062(10)
C60 0.0176(12) 0.0095(11) 0.0129(11) 0.0008(9) -0.0060(9) -0.0059(10)
C61 0.0155(12) 0.0126(12) 0.0161(12) 0.0014(9) -0.0031(10) -0.0070(10)
C62 0.0220(13) 0.0104(12) 0.0157(12) -0.0010(9) 0.0022(10) -0.0053(11)
C63 0.0283(14) 0.0116(12) 0.0145(12) 0.0008(9) -0.0057(10) -0.0119(11)
C64 0.0208(13) 0.0175(13) 0.0196(12) 0.0023(10) -0.0082(10) -0.0121(11)
C65 0.0155(12) 0.0137(12) 0.0150(12) 0.0006(9) -0.0030(10) -0.0062(10)

loop_
_atom_type_symbol
_atom_type_description
_atom_type_scat_dispersion_real
_atom_type_scat_dispersion_imag
_atom_type_scat_source
C C 0.0181 0.0091 'International Tables Vol C Tables 4.2.6.8 and 6.1.1.4'
H H 0 0 'International Tables Vol C Tables 4.2.6.8 and 6.1.1.4'
P P 0.2955 0.4335 'International Tables Vol C Tables 4.2.6.8 and 6.1.1.4'
Fe Fe -1.1336 3.1974 'International Tables Vol C Tables 4.2.6.8 and 6.1.1.4'

loop_
_geom_angle_atom_site_label_1
_geom_angle_atom_site_label_2
_geom_angle_atom_site_label_3
_geom_angle
P1 Fe1 P4 159.62(3)
P1 Fe1 P2 89.00(3)
P4 Fe1 P2 106.21(3)
P1 Fe1 P3 106.14(3)
P4 Fe1 P3 88.71(3)
P2 Fe1 P3 86.05(2)
C20 P1 C10 100.22(11)
C20 P1 C1 105.10(11)
C10 P1 C1 98.88(10)
C20 P1 Fe1 116.99(8)
C10 P1 Fe1 122.29(8)
C1 P1 Fe1 110.74(8)
C30 P2 C3 102.07(11)
C30 P2 C2 101.81(11)
C3 P2 C2 101.46(11)
C30 P2 Fe1 127.50(7)
C3 P2 Fe1 111.33(8)
C2 P2 Fe1 109.47(8)
C40 P3 C4 102.20(11)
C40 P3 C5 100.81(11)
C4 P3 C5 101.42(11)
C40 P3 Fe1 128.58(8)
C4 P3 Fe1 111.07(8)
C5 P3 Fe1 109.30(8)
C50 P4 C60 99.72(11)
C50 P4 C6 104.29(11)
C60 P4 C6 100.13(10)
C50 P4 Fe1 118.90(7)
C60 P4 Fe1 121.40(8)
C6 P4 Fe1 109.70(8)
C2 C1 P1 109.62(16)
C1 C2 P2 110.19(15)
C4 C3 P2 107.42(16)
C3 C4 P3 107.58(15)
C6 C5 P3 109.31(16)
C5 C6 P4 109.23(16)
C11 C10 C15 118.7(2)
C11 C10 P1 120.68(18)
C15 C10 P1 120.50(18)
C10 C11 C12 120.3(2)
C13 C12 C11 120.5(2)
C12 C13 C14 120.1(2)
C15 C14 C13 119.6(2)
C14 C15 C10 120.8(2)
C25 C20 C21 118.4(2)
C25 C20 P1 122.80(18)
C21 C20 P1 118.37(18)
C22 C21 C20 120.9(2)
C23 C22 C21 119.8(2)
C24 C23 C22 119.9(2)
C23 C24 C25 120.4(2)
C24 C25 C20 120.7(2)
C35 C30 C31 117.9(2)
C35 C30 P2 122.82(18)
C31 C30 P2 119.25(18)
C32 C31 C30 121.3(2)
C31 C32 C33 119.8(2)
C34 C33 C32 119.3(2)
C33 C34 C35 120.6(2)
C34 C35 C30 121.0(2)
C41 C40 C45 117.8(2)
C41 C40 P3 123.19(18)
C45 C40 P3 118.96(18)
C42 C41 C40 121.2(2)
C43 C42 C41 120.1(2)
C42 C43 C44 119.5(2)
C43 C44 C45 120.4(2)
C44 C45 C40 120.9(2)
C55 C50 C51 118.2(2)
C55 C50 P4 123.28(19)
C51 C50 P4 118.54(18)
C52 C51 C50 120.9(2)
C51 C52 C53 120.1(3)
C54 C53 C52 119.7(2)
C53 C54 C55 120.2(2)
C50 C55 C54 120.8(2)
C61 C60 C65 118.6(2)
C61 C60 P4 120.70(18)
C65 C60 P4 120.62(18)
C60 C61 C62 120.5(2)
C63 C62 C61 120.3(2)
C62 C63 C64 119.8(2)
C63 C64 C65 120.2(2)
C64 C65 C60 120.6(2)

loop_
_geom_bond_atom_site_label_1
_geom_bond_atom_site_label_2
_geom_bond_distance
Fe1 P1 2.1249(7)
Fe1 P4 2.1303(7)
Fe1 P2 2.1510(7)
Fe1 P3 2.1654(7)
P1 C20 1.830(2)
P1 C10 1.839(2)
P1 C1 1.858(2)
P2 C30 1.836(2)
P2 C3 1.851(2)
P2 C2 1.875(2)
P3 C40 1.835(2)
P3 C4 1.857(2)
P3 C5 1.873(2)
P4 C50 1.838(2)
P4 C60 1.845(2)
P4 C6 1.853(2)
C1 C2 1.528(3)
C3 C4 1.535(3)
C5 C6 1.531(3)
C10 C11 1.392(3)
C10 C15 1.409(3)
C11 C12 1.393(3)
C12 C13 1.387(3)
C13 C14 1.389(4)
C14 C15 1.390(3)
C20 C25 1.392(3)
C20 C21 1.400(3)
C21 C22 1.391(4)
C22 C23 1.388(4)
C23 C24 1.381(4)
C24 C25 1.390(4)
C30 C35 1.389(3)
C30 C31 1.402(3)
C31 C32 1.385(4)
C32 C33 1.398(4)
C33 C34 1.381(4)
C34 C35 1.391(3)
C40 C41 1.397(3)
C40 C45 1.403(3)
C41 C42 1.393(3)
C42 C43 1.383(3)
C43 C44 1.388(4)
C44 C45 1.387(4)
C50 C55 1.395(3)
C50 C51 1.402(3)
C51 C52 1.385(4)
C52 C53 1.394(4)
C53 C54 1.378(4)
C54 C55 1.397(4)
C60 C61 1.390(3)
C60 C65 1.403(3)
C61 C62 1.397(3)
C62 C63 1.383(4)
C63 C64 1.387(4)
C64 C65 1.389(3)
